data_7062282
loop_
_publ_author_name
'Sun, Jing'
'Yan, Chen'
'Sun, Qiu'
'Han, Ying'
'Yan, Chao-Guo'

_publ_section_title
;
 Selective construction of polycyclic cyclohepta[b]indoles and
 cyclopenta[b]indoles via cycloaddition reaction of
 3-(indol-3-yl)maleimides and (indol-2-yl)methanols
;
_journal_issue 14
_journal_name_full 'New Journal of Chemistry'
_journal_page_first 6694
_journal_page_last 6699
_journal_paper_doi 10.1039/D3NJ00013C
_journal_volume 47
_journal_year 2023
_chemical_formula_moiety 'C36 H23 N3 O4, C3 H7 N O'
_chemical_formula_sum 'C39 H30 N4 O5'
_chemical_formula_weight 634.67
_space_group_crystal_system triclinic
_space_group_IT_number 2
_space_group_name_Hall '-P 1'
_space_group_name_H-M_alt 'P -1'
_atom_sites_solution_hydrogens geom
_audit_creation_method SHELXL-2014/7
_audit_update_record
;
2022-06-08 deposited with the CCDC.	2023-02-16 downloaded from the CCDC.
;
_cell_angle_alpha 72.289(7)
_cell_angle_beta 86.070(8)
_cell_angle_gamma 68.259(7)
_cell_formula_units_Z 2
_cell_length_a 10.131(2)
_cell_length_b 11.507(3)
_cell_length_c 15.601(4)
_cell_measurement_reflns_used 8588
_cell_measurement_temperature 296(2)
_cell_measurement_theta_max 25.82
_cell_measurement_theta_min 2.35
_cell_volume 1607.3(7)
_computing_cell_refinement 'Bruker SAINT'
_computing_data_collection 'Bruker APEX2'
_computing_data_reduction 'Bruker SAINT'
_computing_molecular_graphics 'Bruker SHELXTL'
_computing_publication_material 'Bruker SHELXTL'
_computing_structure_refinement 'SHELXL-2014/7 (Sheldrick, 2014)'
_computing_structure_solution 'SHELXS-97 (Sheldrick 2008)'
_diffrn_ambient_temperature 296(2)
_diffrn_measured_fraction_theta_full 0.996
_diffrn_measured_fraction_theta_max 0.997
_diffrn_measurement_device_type 'Bruker APEX-II CCD'
_diffrn_measurement_method '\f and \w scans'
_diffrn_radiation_type MoK\a
_diffrn_radiation_wavelength 0.71073
_diffrn_reflns_av_R_equivalents 0.0342
_diffrn_reflns_av_unetI/netI 0.0390
_diffrn_reflns_Laue_measured_fraction_full 0.996
_diffrn_reflns_Laue_measured_fraction_max 0.997
_diffrn_reflns_limit_h_max 12
_diffrn_reflns_limit_h_min -12
_diffrn_reflns_limit_k_max 14
_diffrn_reflns_limit_k_min -14
_diffrn_reflns_limit_l_max 19
_diffrn_reflns_limit_l_min -19
_diffrn_reflns_number 22885
_diffrn_reflns_point_group_measured_fraction_full 0.996
_diffrn_reflns_point_group_measured_fraction_max 0.997
_diffrn_reflns_theta_full 25.242
_diffrn_reflns_theta_max 25.997
_diffrn_reflns_theta_min 2.167
_exptl_absorpt_coefficient_mu 0.088
_exptl_absorpt_correction_type multi-scan
_exptl_absorpt_process_details sadabs
_exptl_crystal_colour colorless
_exptl_crystal_density_diffrn 1.311
_exptl_crystal_description block
_exptl_crystal_F_000 664
_exptl_crystal_size_max 0.240
_exptl_crystal_size_mid 0.200
_exptl_crystal_size_min 0.180
_exptl_transmission_factor_max 0.7456
_exptl_transmission_factor_min 0.6875
_refine_diff_density_max 0.284
_refine_diff_density_min -0.301
_refine_diff_density_rms 0.045
_refine_ls_extinction_method none
_refine_ls_goodness_of_fit_ref 1.020
_refine_ls_hydrogen_treatment constr
_refine_ls_matrix_type full
_refine_ls_number_parameters 436
_refine_ls_number_reflns 6284
_refine_ls_number_restraints 0
_refine_ls_restrained_S_all 1.020
_refine_ls_R_factor_all 0.0882
_refine_ls_R_factor_gt 0.0542
_refine_ls_shift/su_max 0.000
_refine_ls_shift/su_mean 0.000
_refine_ls_structure_factor_coef Fsqd
_refine_ls_weighting_details 'w=1/[\s^2^(Fo^2^)+(0.0715P)^2^+0.5482P] where P=(Fo^2^+2Fc^2^)/3'
_refine_ls_weighting_scheme calc
_refine_ls_wR_factor_gt 0.1306
_refine_ls_wR_factor_ref 0.1502
_reflns_Friedel_coverage 0.000
_reflns_number_gt 4280
_reflns_number_total 6284
_reflns_threshold_expression 'I > 2\s(I)'
_cod_data_source_file d3nj00013c2.cif
_cod_data_source_block 8b
_cod_depositor_comments 'Adding full bibliography for 7062276--7062283.cif.'
_cod_database_code 7062282
_shelx_shelxl_version_number 2014/7
_shelx_space_group_comment
; 
The symmetry employed for this shelxl refinement is uniquely defined 
by the following loop, which should always be used as a source of 
symmetry information in preference to the above space-group names. 
They are only intended as comments. 
;
_shelx_estimated_absorpt_t_min 0.979
_shelx_estimated_absorpt_t_max 0.984

loop_
_space_group_symop_operation_xyz
'x, y, z'
'-x, -y, -z'

loop_
_atom_site_label
_atom_site_type_symbol
_atom_site_fract_x
_atom_site_fract_y
_atom_site_fract_z
_atom_site_U_iso_or_equiv
_atom_site_adp_type
_atom_site_occupancy
_atom_site_site_symmetry_order
_atom_site_calc_flag
_atom_site_refinement_flags_posn
_atom_site_refinement_flags_adp
_atom_site_refinement_flags_occupancy
_atom_site_disorder_assembly
_atom_site_disorder_group
C1 C 1.1889(2) -0.0545(2) 0.39220(18) 0.0630(7) Uani 1 1 d . . . . .
H1A H 1.1833 -0.1339 0.3877 0.095 Uiso 1 1 calc R U . . .
H1B H 1.2289 -0.0704 0.4506 0.095 Uiso 1 1 calc R U . . .
H1C H 1.2483 -0.0258 0.3466 0.095 Uiso 1 1 calc R U . . .
C2 C 1.0046(2) 0.1563(2) 0.40707(13) 0.0414(5) Uani 1 1 d . . . . .
C3 C 1.0810(2) 0.1971(2) 0.45470(15) 0.0538(6) Uani 1 1 d . . . . .
H3 H 1.1761 0.1480 0.4728 0.065 Uiso 1 1 calc R U . . .
C4 C 1.0107(3) 0.3123(3) 0.47379(17) 0.0656(7) Uani 1 1 d . . . . .
H4 H 1.0596 0.3428 0.5047 0.079 Uiso 1 1 calc R U . . .
C5 C 0.8677(3) 0.3851(3) 0.44812(18) 0.0678(7) Uani 1 1 d . . . . .
H5 H 0.8227 0.4622 0.4633 0.081 Uiso 1 1 calc R U . . .
C6 C 0.7917(2) 0.3459(2) 0.40104(16) 0.0538(6) Uani 1 1 d . . . . .
H6 H 0.6964 0.3960 0.3839 0.065 Uiso 1 1 calc R U . . .
C7 C 0.8597(2) 0.2295(2) 0.37913(13) 0.0396(5) Uani 1 1 d . . . . .
C8 C 0.8173(2) 0.15851(18) 0.33236(12) 0.0363(4) Uani 1 1 d . . . . .
C9 C 0.9341(2) 0.0499(2) 0.33484(14) 0.0442(5) Uani 1 1 d . . . . .
H9 H 0.9366 -0.0141 0.3093 0.053 Uiso 1 1 calc R U . . .
C10 C 0.67531(19) 0.08539(19) 0.25406(13) 0.0366(4) Uani 1 1 d . . . . .
C11 C 0.67511(19) 0.19988(18) 0.28449(12) 0.0347(4) Uani 1 1 d . . . . .
C12 C 0.54161(19) 0.22474(18) 0.34310(12) 0.0344(4) Uani 1 1 d . . . . .
H12 H 0.5641 0.2371 0.3990 0.041 Uiso 1 1 calc R U . . .
C13 C 0.5074(2) 0.10321(18) 0.36351(12) 0.0357(4) Uani 1 1 d . . . . .
C14 C 0.5672(2) -0.08571(18) 0.30354(13) 0.0377(5) Uani 1 1 d . . . . .
C15 C 0.5370(3) -0.0921(2) 0.22078(15) 0.0535(6) Uani 1 1 d . . . . .
H15 H 0.5313 -0.0237 0.1688 0.064 Uiso 1 1 calc R U . . .
C16 C 0.5151(3) -0.2014(2) 0.21600(17) 0.0647(7) Uani 1 1 d . . . . .
H16 H 0.4963 -0.2074 0.1603 0.078 Uiso 1 1 calc R U . . .
C17 C 0.5209(3) -0.3009(2) 0.29228(18) 0.0635(7) Uani 1 1 d . . . . .
H17 H 0.5056 -0.3740 0.2884 0.076 Uiso 1 1 calc R U . . .
C18 C 0.5493(3) -0.2934(2) 0.37505(17) 0.0580(6) Uani 1 1 d . . . . .
H18 H 0.5514 -0.3606 0.4270 0.070 Uiso 1 1 calc R U . . .
C19 C 0.5746(2) -0.1864(2) 0.38106(14) 0.0460(5) Uani 1 1 d . . . . .
H19 H 0.5963 -0.1820 0.4367 0.055 Uiso 1 1 calc R U . . .
C20 C 0.6024(2) 0.5047(2) 0.09479(13) 0.0454(5) Uani 1 1 d . . . . .
C21 C 0.6207(3) 0.5963(2) 0.01757(14) 0.0587(6) Uani 1 1 d . . . . .
H21 H 0.7081 0.5824 -0.0089 0.070 Uiso 1 1 calc R U . . .
C22 C 0.5043(4) 0.7081(2) -0.01772(16) 0.0679(8) Uani 1 1 d . . . . .
H22 H 0.5134 0.7714 -0.0690 0.081 Uiso 1 1 calc R U . . .
C23 C 0.3730(3) 0.7293(2) 0.02110(16) 0.0650(7) Uani 1 1 d . . . . .
H23 H 0.2962 0.8055 -0.0056 0.078 Uiso 1 1 calc R U . . .
C24 C 0.3539(3) 0.6404(2) 0.09798(15) 0.0541(6) Uani 1 1 d . . . . .
H24 H 0.2659 0.6565 0.1239 0.065 Uiso 1 1 calc R U . . .
C25 C 0.4704(2) 0.52494(19) 0.13638(13) 0.0420(5) Uani 1 1 d . . . . .
C26 C 0.4956(2) 0.40927(18) 0.21148(12) 0.0375(5) Uani 1 1 d . . . . .
C27 C 0.6318(2) 0.32787(19) 0.21084(12) 0.0366(4) Uani 1 1 d . . . . .
C28 C 0.4175(2) 0.34965(18) 0.28719(12) 0.0358(4) Uani 1 1 d . . . . .
C29 C 0.2963(2) 0.3283(2) 0.24664(13) 0.0418(5) Uani 1 1 d . . . . .
C30 C 0.1621(2) 0.4339(2) 0.25373(15) 0.0502(6) Uani 1 1 d . . . . .
C31 C 0.0277(3) 0.4654(3) 0.21747(19) 0.0739(8) Uani 1 1 d . . . . .
H31 H 0.0115 0.4162 0.1848 0.089 Uiso 1 1 calc R U . . .
C32 C -0.0807(3) 0.5717(4) 0.2314(2) 0.0990(11) Uani 1 1 d . . . . .
H32 H -0.1721 0.5940 0.2085 0.119 Uiso 1 1 calc R U . . .
C33 C -0.0569(3) 0.6459(4) 0.2787(2) 0.0991(11) Uani 1 1 d . . . . .
H33 H -0.1319 0.7192 0.2851 0.119 Uiso 1 1 calc R U . . .
C34 C 0.0764(3) 0.6140(3) 0.31712(18) 0.0736(8) Uani 1 1 d . . . . .
H34 H 0.0917 0.6631 0.3503 0.088 Uiso 1 1 calc R U . . .
C35 C 0.1856(2) 0.5058(2) 0.30395(14) 0.0498(5) Uani 1 1 d . . . . .
C36 C 0.3360(2) 0.44640(19) 0.33887(14) 0.0426(5) Uani 1 1 d . . . . .
N1 N 1.04704(17) 0.04653(17) 0.37946(12) 0.0460(4) Uani 1 1 d . . . . .
N2 N 0.58834(16) 0.02804(15) 0.30966(10) 0.0364(4) Uani 1 1 d . . . . .
N3 N 0.69978(19) 0.38362(16) 0.14187(11) 0.0437(4) Uani 1 1 d . . . . .
H3A H 0.7873 0.3498 0.1298 0.052 Uiso 1 1 calc R U . . .
O1 O 0.74226(15) 0.04651(14) 0.19492(10) 0.0497(4) Uani 1 1 d . . . . .
O2 O 0.42167(15) 0.07606(14) 0.41490(9) 0.0480(4) Uani 1 1 d . . . . .
O3 O 0.31169(17) 0.24346(15) 0.21256(11) 0.0587(4) Uani 1 1 d . . . . .
O4 O 0.38702(17) 0.46833(15) 0.39687(10) 0.0585(4) Uani 1 1 d . . . . .
C37 C 0.0604(5) 0.2792(6) 0.0245(3) 0.1313(16) Uani 1 1 d . . . . .
H37 H 0.0888 0.3361 -0.0224 0.158 Uiso 1 1 calc R U . . .
C38 C 0.2525(6) 0.1062(5) -0.0136(4) 0.163(2) Uani 1 1 d . . . . .
H38A H 0.2795 0.1776 -0.0488 0.244 Uiso 1 1 calc R U . . .
H38B H 0.2283 0.0663 -0.0529 0.244 Uiso 1 1 calc R U . . .
H38C H 0.3304 0.0423 0.0270 0.244 Uiso 1 1 calc R U . . .
C39 C 0.1040(9) 0.0741(8) 0.1154(6) 0.291(5) Uani 1 1 d . . . . .
H39A H 0.1915 0.0173 0.1496 0.437 Uiso 1 1 calc R U . . .
H39B H 0.0582 0.0221 0.1012 0.437 Uiso 1 1 calc R U . . .
H39C H 0.0426 0.1266 0.1502 0.437 Uiso 1 1 calc R U . . .
N4 N 0.1322(4) 0.1547(4) 0.0367(2) 0.1122(10) Uani 1 1 d . . . . .
O5 O -0.0371(3) 0.3309(3) 0.0651(2) 0.1415(12) Uani 1 1 d . . . . .

loop_
_atom_site_aniso_label
_atom_site_aniso_U_11
_atom_site_aniso_U_22
_atom_site_aniso_U_33
_atom_site_aniso_U_23
_atom_site_aniso_U_13
_atom_site_aniso_U_12
C1 0.0344(12) 0.0579(15) 0.0849(18) -0.0206(13) -0.0036(12) -0.0033(11)
C2 0.0356(11) 0.0491(12) 0.0402(11) -0.0128(9) 0.0041(9) -0.0169(10)
C3 0.0376(12) 0.0759(17) 0.0533(13) -0.0235(12) 0.0029(10) -0.0238(12)
C4 0.0559(15) 0.091(2) 0.0721(17) -0.0465(15) 0.0017(13) -0.0330(15)
C5 0.0605(16) 0.0723(17) 0.0857(18) -0.0501(15) 0.0019(14) -0.0198(14)
C6 0.0438(12) 0.0564(14) 0.0654(14) -0.0294(12) -0.0001(11) -0.0137(11)
C7 0.0365(11) 0.0436(11) 0.0398(11) -0.0121(9) 0.0042(8) -0.0166(9)
C8 0.0329(10) 0.0357(10) 0.0400(10) -0.0105(8) 0.0030(8) -0.0132(9)
C9 0.0375(11) 0.0434(12) 0.0562(13) -0.0184(10) 0.0034(10) -0.0172(10)
C10 0.0309(10) 0.0409(11) 0.0375(10) -0.0125(9) 0.0017(8) -0.0119(9)
C11 0.0318(10) 0.0372(10) 0.0368(10) -0.0126(8) 0.0033(8) -0.0137(9)
C12 0.0331(10) 0.0359(10) 0.0348(10) -0.0122(8) 0.0020(8) -0.0119(9)
C13 0.0302(10) 0.0361(10) 0.0358(10) -0.0082(8) -0.0014(8) -0.0083(9)
C14 0.0338(10) 0.0329(10) 0.0467(11) -0.0128(9) 0.0011(9) -0.0115(9)
C15 0.0663(15) 0.0487(13) 0.0494(13) -0.0110(10) -0.0047(11) -0.0271(12)
C16 0.0836(19) 0.0626(16) 0.0631(15) -0.0256(13) -0.0055(13) -0.0369(15)
C17 0.0743(17) 0.0469(14) 0.0820(18) -0.0250(13) 0.0030(14) -0.0317(13)
C18 0.0641(15) 0.0375(12) 0.0669(16) -0.0080(11) 0.0060(12) -0.0190(11)
C19 0.0467(12) 0.0403(12) 0.0475(12) -0.0110(9) -0.0008(10) -0.0135(10)
C20 0.0643(14) 0.0421(12) 0.0374(11) -0.0135(9) 0.0001(10) -0.0263(11)
C21 0.0920(19) 0.0548(15) 0.0416(12) -0.0140(11) 0.0090(12) -0.0422(15)
C22 0.119(2) 0.0458(14) 0.0436(13) -0.0063(11) -0.0049(15) -0.0395(16)
C23 0.098(2) 0.0397(13) 0.0495(14) -0.0087(11) -0.0152(14) -0.0168(14)
C24 0.0705(16) 0.0390(12) 0.0477(13) -0.0130(10) -0.0081(11) -0.0125(12)
C25 0.0572(13) 0.0373(11) 0.0353(10) -0.0134(9) -0.0026(9) -0.0186(10)
C26 0.0424(11) 0.0360(11) 0.0349(10) -0.0111(8) 0.0004(8) -0.0149(9)
C27 0.0400(11) 0.0405(11) 0.0335(10) -0.0132(8) 0.0028(8) -0.0183(9)
C28 0.0340(10) 0.0356(10) 0.0377(10) -0.0135(8) 0.0017(8) -0.0105(9)
C29 0.0387(11) 0.0421(12) 0.0409(11) -0.0104(9) -0.0009(9) -0.0120(10)
C30 0.0372(12) 0.0553(14) 0.0513(13) -0.0141(11) 0.0029(10) -0.0109(11)
C31 0.0410(14) 0.094(2) 0.0775(18) -0.0277(16) -0.0055(13) -0.0119(14)
C32 0.0402(16) 0.130(3) 0.102(2) -0.043(2) -0.0047(15) 0.0039(18)
C33 0.0512(18) 0.105(3) 0.103(2) -0.041(2) 0.0047(17) 0.0212(17)
C34 0.0614(17) 0.0672(17) 0.0716(17) -0.0281(14) 0.0123(14) 0.0036(14)
C35 0.0418(12) 0.0487(13) 0.0477(12) -0.0129(10) 0.0069(10) -0.0064(10)
C36 0.0472(12) 0.0389(11) 0.0404(11) -0.0131(9) 0.0080(9) -0.0144(10)
N1 0.0317(9) 0.0462(10) 0.0575(11) -0.0158(8) 0.0000(8) -0.0111(8)
N2 0.0350(9) 0.0353(9) 0.0406(9) -0.0131(7) 0.0039(7) -0.0139(7)
N3 0.0468(10) 0.0468(10) 0.0420(9) -0.0142(8) 0.0094(8) -0.0226(9)
O1 0.0512(9) 0.0564(9) 0.0505(8) -0.0275(7) 0.0160(7) -0.0231(7)
O2 0.0437(8) 0.0501(9) 0.0509(9) -0.0140(7) 0.0144(7) -0.0211(7)
O3 0.0559(10) 0.0556(10) 0.0696(10) -0.0303(8) -0.0111(8) -0.0145(8)
O4 0.0638(10) 0.0606(10) 0.0576(10) -0.0331(8) 0.0031(8) -0.0180(8)
C37 0.113(3) 0.171(5) 0.142(4) -0.077(4) 0.061(3) -0.074(3)
C38 0.167(5) 0.149(4) 0.183(5) -0.082(4) 0.080(4) -0.055(4)
C39 0.265(9) 0.256(8) 0.242(8) 0.045(7) 0.113(7) -0.087(7)
N4 0.105(2) 0.114(3) 0.115(2) -0.037(2) 0.0318(19) -0.040(2)
O5 0.0839(17) 0.214(3) 0.160(3) -0.108(3) 0.0616(18) -0.060(2)

loop_
_atom_type_symbol
_atom_type_description
_atom_type_scat_dispersion_real
_atom_type_scat_dispersion_imag
_atom_type_scat_source
C C 0.0033 0.0016 'International Tables Vol C Tables 4.2.6.8 and 6.1.1.4'
H H 0.0000 0.0000 'International Tables Vol C Tables 4.2.6.8 and 6.1.1.4'
N N 0.0061 0.0033 'International Tables Vol C Tables 4.2.6.8 and 6.1.1.4'
O O 0.0106 0.0060 'International Tables Vol C Tables 4.2.6.8 and 6.1.1.4'

loop_
_geom_angle_atom_site_label_1
_geom_angle_atom_site_label_2
_geom_angle_atom_site_label_3
_geom_angle
_geom_angle_site_symmetry_1
_geom_angle_site_symmetry_3
_geom_angle_publ_flag
N1 C1 H1A 109.5 . . ?
N1 C1 H1B 109.5 . . ?
H1A C1 H1B 109.5 . . ?
N1 C1 H1C 109.5 . . ?
H1A C1 H1C 109.5 . . ?
H1B C1 H1C 109.5 . . ?
N1 C2 C3 129.79(19) . . ?
N1 C2 C7 108.04(17) . . ?
C3 C2 C7 122.2(2) . . ?
C4 C3 C2 117.3(2) . . ?
C4 C3 H3 121.3 . . ?
C2 C3 H3 121.3 . . ?
C3 C4 C5 121.6(2) . . ?
C3 C4 H4 119.2 . . ?
C5 C4 H4 119.2 . . ?
C6 C5 C4 121.6(2) . . ?
C6 C5 H5 119.2 . . ?
C4 C5 H5 119.2 . . ?
C5 C6 C7 118.8(2) . . ?
C5 C6 H6 120.6 . . ?
C7 C6 H6 120.6 . . ?
C6 C7 C2 118.55(19) . . ?
C6 C7 C8 134.88(19) . . ?
C2 C7 C8 106.57(18) . . ?
C9 C8 C7 105.92(17) . . ?
C9 C8 C11 126.73(18) . . ?
C7 C8 C11 127.24(17) . . ?
C8 C9 N1 111.43(18) . . ?
C8 C9 H9 124.3 . . ?
N1 C9 H9 124.3 . . ?
O1 C10 N2 124.84(18) . . ?
O1 C10 C11 127.02(17) . . ?
N2 C10 C11 108.08(15) . . ?
C27 C11 C8 115.19(16) . . ?
C27 C11 C10 113.64(15) . . ?
C8 C11 C10 107.76(15) . . ?
C27 C11 C12 100.61(14) . . ?
C8 C11 C12 116.55(15) . . ?
C10 C11 C12 102.47(14) . . ?
C13 C12 C11 105.09(15) . . ?
C13 C12 C28 112.02(15) . . ?
C11 C12 C28 108.70(14) . . ?
C13 C12 H12 110.3 . . ?
C11 C12 H12 110.3 . . ?
C28 C12 H12 110.3 . . ?
O2 C13 N2 125.20(18) . . ?
O2 C13 C12 126.51(18) . . ?
N2 C13 C12 108.24(16) . . ?
C15 C14 C19 120.80(19) . . ?
C15 C14 N2 119.68(18) . . ?
C19 C14 N2 119.51(18) . . ?
C14 C15 C16 119.1(2) . . ?
C14 C15 H15 120.5 . . ?
C16 C15 H15 120.5 . . ?
C17 C16 C15 120.6(2) . . ?
C17 C16 H16 119.7 . . ?
C15 C16 H16 119.7 . . ?
C16 C17 C18 120.2(2) . . ?
C16 C17 H17 119.9 . . ?
C18 C17 H17 119.9 . . ?
C17 C18 C19 120.1(2) . . ?
C17 C18 H18 119.9 . . ?
C19 C18 H18 119.9 . . ?
C18 C19 C14 119.2(2) . . ?
C18 C19 H19 120.4 . . ?
C14 C19 H19 120.4 . . ?
N3 C20 C21 128.8(2) . . ?
N3 C20 C25 109.02(17) . . ?
C21 C20 C25 122.1(2) . . ?
C22 C21 C20 117.1(2) . . ?
C22 C21 H21 121.5 . . ?
C20 C21 H21 121.5 . . ?
C21 C22 C23 121.8(2) . . ?
C21 C22 H22 119.1 . . ?
C23 C22 H22 119.1 . . ?
C24 C23 C22 121.7(2) . . ?
C24 C23 H23 119.2 . . ?
C22 C23 H23 119.2 . . ?
C23 C24 C25 118.3(2) . . ?
C23 C24 H24 120.9 . . ?
C25 C24 H24 120.9 . . ?
C24 C25 C20 118.94(19) . . ?
C24 C25 C26 136.3(2) . . ?
C20 C25 C26 104.71(18) . . ?
C27 C26 C25 108.02(17) . . ?
C27 C26 C28 111.86(16) . . ?
C25 C26 C28 140.07(18) . . ?
C26 C27 N3 110.76(17) . . ?
C26 C27 C11 114.95(16) . . ?
N3 C27 C11 134.29(18) . . ?
C26 C28 C36 111.51(16) . . ?
C26 C28 C29 108.90(15) . . ?
C36 C28 C29 102.37(16) . . ?
C26 C28 C12 101.72(15) . . ?
C36 C28 C12 114.99(15) . . ?
C29 C28 C12 117.50(15) . . ?
O3 C29 C30 127.2(2) . . ?
O3 C29 C28 125.41(18) . . ?
C30 C29 C28 107.32(17) . . ?
C31 C30 C35 121.1(2) . . ?
C31 C30 C29 128.8(2) . . ?
C35 C30 C29 110.18(19) . . ?
C32 C31 C30 117.8(3) . . ?
C32 C31 H31 121.1 . . ?
C30 C31 H31 121.1 . . ?
C31 C32 C33 121.3(3) . . ?
C31 C32 H32 119.3 . . ?
C33 C32 H32 119.3 . . ?
C32 C33 C34 121.6(3) . . ?
C32 C33 H33 119.2 . . ?
C34 C33 H33 119.2 . . ?
C35 C34 C33 117.1(3) . . ?
C35 C34 H34 121.4 . . ?
C33 C34 H34 121.4 . . ?
C30 C35 C34 121.0(2) . . ?
C30 C35 C36 109.80(19) . . ?
C34 C35 C36 129.2(2) . . ?
O4 C36 C35 127.49(19) . . ?
O4 C36 C28 125.31(19) . . ?
C35 C36 C28 107.20(18) . . ?
C9 N1 C2 108.04(16) . . ?
C9 N1 C1 125.47(19) . . ?
C2 N1 C1 126.46(18) . . ?
C10 N2 C13 112.96(15) . . ?
C10 N2 C14 123.95(15) . . ?
C13 N2 C14 122.49(16) . . ?
C27 N3 C20 107.46(17) . . ?
C27 N3 H3A 126.3 . . ?
C20 N3 H3A 126.3 . . ?
O5 C37 N4 129.2(5) . . ?
O5 C37 H37 115.4 . . ?
N4 C37 H37 115.4 . . ?
N4 C38 H38A 109.5 . . ?
N4 C38 H38B 109.5 . . ?
H38A C38 H38B 109.5 . . ?
N4 C38 H38C 109.5 . . ?
H38A C38 H38C 109.5 . . ?
H38B C38 H38C 109.5 . . ?
N4 C39 H39A 109.5 . . ?
N4 C39 H39B 109.5 . . ?
H39A C39 H39B 109.5 . . ?
N4 C39 H39C 109.5 . . ?
H39A C39 H39C 109.5 . . ?
H39B C39 H39C 109.5 . . ?
C37 N4 C39 113.8(5) . . ?
C37 N4 C38 123.3(4) . . ?
C39 N4 C38 121.3(5) . . ?

loop_
_geom_bond_atom_site_label_1
_geom_bond_atom_site_label_2
_geom_bond_distance
_geom_bond_site_symmetry_2
_geom_bond_publ_flag
C1 N1 1.455(3) . ?
C1 H1A 0.9600 . ?
C1 H1B 0.9600 . ?
C1 H1C 0.9600 . ?
C2 N1 1.367(3) . ?
C2 C3 1.390(3) . ?
C2 C7 1.415(3) . ?
C3 C4 1.365(3) . ?
C3 H3 0.9300 . ?
C4 C5 1.392(4) . ?
C4 H4 0.9300 . ?
C5 C6 1.368(3) . ?
C5 H5 0.9300 . ?
C6 C7 1.396(3) . ?
C6 H6 0.9300 . ?
C7 C8 1.432(3) . ?
C8 C9 1.358(3) . ?
C8 C11 1.511(3) . ?
C9 N1 1.362(3) . ?
C9 H9 0.9300 . ?
C10 O1 1.205(2) . ?
C10 N2 1.393(2) . ?
C10 C11 1.530(3) . ?
C11 C27 1.498(3) . ?
C11 C12 1.565(2) . ?
C12 C13 1.500(3) . ?
C12 C28 1.567(3) . ?
C12 H12 0.9800 . ?
C13 O2 1.203(2) . ?
C13 N2 1.396(2) . ?
C14 C15 1.377(3) . ?
C14 C19 1.381(3) . ?
C14 N2 1.433(2) . ?
C15 C16 1.379(3) . ?
C15 H15 0.9300 . ?
C16 C17 1.364(3) . ?
C16 H16 0.9300 . ?
C17 C18 1.377(3) . ?
C17 H17 0.9300 . ?
C18 C19 1.377(3) . ?
C18 H18 0.9300 . ?
C19 H19 0.9300 . ?
C20 N3 1.383(3) . ?
C20 C21 1.393(3) . ?
C20 C25 1.416(3) . ?
C21 C22 1.372(4) . ?
C21 H21 0.9300 . ?
C22 C23 1.391(4) . ?
C22 H22 0.9300 . ?
C23 C24 1.375(3) . ?
C23 H23 0.9300 . ?
C24 C25 1.403(3) . ?
C24 H24 0.9300 . ?
C25 C26 1.432(3) . ?
C26 C27 1.352(3) . ?
C26 C28 1.507(3) . ?
C27 N3 1.360(2) . ?
C28 C36 1.531(3) . ?
C28 C29 1.547(3) . ?
C29 O3 1.205(2) . ?
C29 C30 1.475(3) . ?
C30 C31 1.386(3) . ?
C30 C35 1.386(3) . ?
C31 C32 1.373(4) . ?
C31 H31 0.9300 . ?
C32 C33 1.374(5) . ?
C32 H32 0.9300 . ?
C33 C34 1.389(4) . ?
C33 H33 0.9300 . ?
C34 C35 1.386(3) . ?
C34 H34 0.9300 . ?
C35 C36 1.483(3) . ?
C36 O4 1.204(2) . ?
N3 H3A 0.8600 . ?
C37 O5 1.199(4) . ?
C37 N4 1.304(5) . ?
C37 H37 0.9300 . ?
C38 N4 1.430(5) . ?
C38 H38A 0.9600 . ?
C38 H38B 0.9600 . ?
C38 H38C 0.9600 . ?
C39 N4 1.380(6) . ?
C39 H39A 0.9600 . ?
C39 H39B 0.9600 . ?
C39 H39C 0.9600 . ?

loop_
_geom_hbond_atom_site_label_D
_geom_hbond_atom_site_label_H
_geom_hbond_atom_site_label_A
_geom_hbond_distance_DH
_geom_hbond_distance_HA
_geom_hbond_distance_DA
_geom_hbond_angle_DHA
_geom_hbond_site_symmetry_A
N3 H3A O5 0.86 1.96 2.778(3) 159.1 1_655
